data_1525481
loop_
_publ_author_name
'Yarmolyuk, Ya.P.'
'Gladyshevskii, R.E.'
'Grin', Yu.'
'Bruskov, V.A.'

_publ_section_title
;
 Crystal structure of yttrium-gallium-cobalt (Y5 Ga Co5)
;
_journal_name_full
;
Dopovidi Akademii Nauk Ukrains'koi RSR, Seriya B: Geologichni, Khimichni ta 
Biologichni Nauki
;
_journal_page_first 50
_journal_page_last 52
_journal_volume 1984
_journal_year 1984
_chemical_formula_sum 'Co5 Ga Y5'
_space_group_IT_number 63
_symmetry_space_group_name_Hall '-C 2c 2'
_symmetry_space_group_name_H-M 'C m c m'
_cell_angle_alpha 90
_cell_angle_beta 90
_cell_angle_gamma 90
_cell_formula_units_Z 4
_cell_length_a 4.123
_cell_length_b 10.289
_cell_length_c 20.539
_cell_volume 871.296
_citation_journal_id_ASTM DANND6
_cod_data_source_file Yarmolyuk_DANND6_1984_1066.cif
_cod_data_source_block Co5Ga1Y5
_cod_original_cell_volume 871.2961
_cod_original_formula_sum 'Co5 Ga1 Y5'
_cod_database_code 1525481

loop_
_symmetry_equiv_pos_as_xyz
x,y,z
-x,-y,z+1/2
x,-y,-z
-x,y,-z+1/2
-x,-y,-z
x,y,-z-1/2
-x,y,z
x,-y,z-1/2
x+1/2,y+1/2,z
-x+1/2,-y+1/2,z+1/2
x+1/2,-y+1/2,-z
-x+1/2,y+1/2,-z+1/2
-x+1/2,-y+1/2,-z
x+1/2,y+1/2,-z-1/2
-x+1/2,y+1/2,z
x+1/2,-y+1/2,z-1/2

loop_
_atom_site_label
_atom_site_type_symbol
_atom_site_fract_x
_atom_site_fract_y
_atom_site_fract_z
_atom_site_occupancy
_atom_site_U_iso_or_equiv
Y3 Y 0 0.284 0.0656 1 0.0
Y2 Y 0 0.009 0.1572 1 0.0
Co3 Co 0 0.569 0.053 1 0.0
Co2 Co 0 0.694 0.151 1 0.0
Co1 Co 0 0.587 0.25 1 0.0
Y1 Y 0 0.279 0.25 1 0.0
Ga1 Ga 0 0 0 1 0.0
